data_7100311
loop_
_publ_author_name
'T. Chivers'
'May Copsey'

_publ_section_title
;
Formation of Ga2Te2 and M3Te3 (M = Ga, In) rings from
reactions of sodium ditelluroimidodiphosphinate with group 13 halides
;
_journal_name_full 'Chemical Communications'
_journal_paper_doi 10.1039/b510342h
_journal_year 2005
_chemical_formula_moiety 'C36 H84 Ga3 N3 P6 Te9, C4 H8 O'
_chemical_formula_sum 'C40 H92 Ga3 N3 O P6 Te9'
_chemical_formula_weight 2174.55
_space_group_IT_number 2
_symmetry_cell_setting triclinic
_symmetry_space_group_name_Hall '-P 1'
_symmetry_space_group_name_H-M 'P -1'
_cell_angle_alpha 78.16(3)
_cell_angle_beta 85.85(3)
_cell_angle_gamma 79.27(3)
_cell_formula_units_Z 2
_cell_length_a 13.634(3)
_cell_length_b 16.349(3)
_cell_length_c 16.396(3)
_cell_measurement_temperature 173(2)
_cell_volume 3512.2(12)
_diffrn_ambient_temperature 173(2)
_exptl_crystal_density_diffrn 2.056
_cod_depositor_comments
;
The following automatic conversions were performed:
'_symmetry_cell_setting' value 'Triclinic' changed to 'triclinic'
according to '/home/saulius/struct/CIF-dictionaries/cif_core.dic'
dictionary named 'cif_core.dic' version 2.4.1 from 2010-06-29.

Automatic conversion script
Id: cif_fix_enum 1527 2010-12-29 10:47:43Z saulius 
;
_cod_database_code 7100311

loop_
_symmetry_equiv_pos_as_xyz
'x, y, z'
'-x, -y, -z'

loop_
_atom_site_label
_atom_site_type_symbol
_atom_site_fract_x
_atom_site_fract_y
_atom_site_fract_z
_atom_site_U_iso_or_equiv
_atom_site_adp_type
_atom_site_occupancy
_atom_site_symmetry_multiplicity
_atom_site_calc_flag
_atom_site_refinement_flags
_atom_site_disorder_assembly
_atom_site_disorder_group
N1 N 0.3411(6) 0.9473(5) 0.4644(6) 0.039(2) Uani 1 1 d . . .
P1 P 0.4095(2) 0.85693(18) 0.4744(2) 0.0399(8) Uani 1 1 d . . .
P2 P 0.2312(2) 0.99453(17) 0.43193(18) 0.0351(7) Uani 1 1 d . . .
P3 P 0.3360(3) 0.8725(2) -0.0252(2) 0.0571(10) Uani 1 1 d . . .
P4 P 0.1775(3) 0.7889(2) -0.0783(2) 0.0494(9) Uani 1 1 d . . .
P5 P -0.1010(2) 0.54559(18) 0.21877(19) 0.0408(8) Uani 1 1 d . B .
P6 P -0.2573(2) 0.59105(18) 0.3474(2) 0.0406(8) Uani 1 1 d . . .
N2 N 0.2699(8) 0.8379(6) -0.0807(6) 0.056(3) Uani 1 1 d . . .
N3 N -0.1991(6) 0.5469(5) 0.2764(6) 0.041(2) Uani 1 1 d . . .
Te1 Te 0.33033(6) 0.73112(5) 0.50349(5) 0.0484(2) Uani 1 1 d . . .
Te2 Te 0.14414(6) 0.93953(4) 0.33296(5) 0.0391(2) Uani 1 1 d . . .
Te3 Te 0.26088(7) 0.91323(5) 0.10365(5) 0.0574(3) Uani 1 1 d . . .
Te4 Te 0.13890(7) 0.69466(5) 0.05154(5) 0.0489(2) Uani 1 1 d . . .
Te5 Te 0.04756(6) 0.58916(4) 0.26247(5) 0.0384(2) Uani 1 1 d . . .
Te6 Te -0.23193(6) 0.73581(5) 0.34697(5) 0.0450(2) Uani 1 1 d . . .
Ga1 Ga 0.18934(9) 0.77336(7) 0.39144(8) 0.0381(3) Uani 1 1 d . . .
Ga2 Ga 0.16045(10) 0.78761(8) 0.16212(8) 0.0431(3) Uani 1 1 d . . .
Ga3 Ga -0.03518(9) 0.72532(7) 0.32369(7) 0.0353(3) Uani 1 1 d . . .
Te7 Te 0.26133(6) 0.68473(5) 0.27978(5) 0.0432(2) Uani 1 1 d . . .
Te8 Te -0.01179(6) 0.85945(4) 0.21218(5) 0.0403(2) Uani 1 1 d . . .
Te9 Te 0.03393(6) 0.72211(5) 0.46660(5) 0.0409(2) Uani 1 1 d . . .
C1 C 0.4871(8) 0.8451(7) 0.5639(7) 0.045(3) Uani 1 1 d . . .
H1 H 0.5203 0.8960 0.5545 0.055 Uiso 1 1 calc R . .
C2 C 0.4242(9) 0.8459(8) 0.6425(8) 0.059(4) Uani 1 1 d . . .
H2A H 0.3998 0.7921 0.6594 0.088 Uiso 1 1 calc R . .
H2B H 0.3674 0.8928 0.6330 0.088 Uiso 1 1 calc R . .
H2C H 0.4644 0.8535 0.6867 0.088 Uiso 1 1 calc R . .
C3 C 0.5710(9) 0.7667(8) 0.5720(8) 0.059(4) Uani 1 1 d . . .
H3A H 0.6068 0.7610 0.6232 0.088 Uiso 1 1 calc R . .
H3B H 0.6176 0.7735 0.5238 0.088 Uiso 1 1 calc R . .
H3C H 0.5419 0.7157 0.5744 0.088 Uiso 1 1 calc R . .
C4 C 0.4971(8) 0.8514(7) 0.3848(7) 0.041(3) Uani 1 1 d . . .
H4 H 0.5412 0.7944 0.3961 0.050 Uiso 1 1 calc R . .
C5 C 0.5635(9) 0.9176(7) 0.3784(8) 0.054(3) Uani 1 1 d . . .
H5A H 0.6211 0.9049 0.3409 0.081 Uiso 1 1 calc R . .
H5B H 0.5867 0.9167 0.4338 0.081 Uiso 1 1 calc R . .
H5C H 0.5254 0.9739 0.3564 0.081 Uiso 1 1 calc R . .
C6 C 0.4456(9) 0.8584(8) 0.3038(7) 0.053(3) Uani 1 1 d . . .
H6A H 0.3967 0.9113 0.2935 0.079 Uiso 1 1 calc R . .
H6B H 0.4114 0.8100 0.3080 0.079 Uiso 1 1 calc R . .
H6C H 0.4954 0.8587 0.2576 0.079 Uiso 1 1 calc R . .
C7 C 0.2444(9) 1.1023(7) 0.3779(7) 0.044(3) Uani 1 1 d . . .
H7 H 0.2776 1.1267 0.4174 0.053 Uiso 1 1 calc R . .
C8 C 0.1478(9) 1.1621(7) 0.3567(8) 0.059(4) Uani 1 1 d . . .
H8A H 0.1618 1.2156 0.3228 0.088 Uiso 1 1 calc R . .
H8B H 0.1114 1.1730 0.4083 0.088 Uiso 1 1 calc R . .
H8C H 0.1071 1.1365 0.3254 0.088 Uiso 1 1 calc R . .
C9 C 0.3158(9) 1.1004(7) 0.3001(7) 0.050(3) Uani 1 1 d . . .
H9A H 0.2846 1.0802 0.2577 0.075 Uiso 1 1 calc R . .
H9B H 0.3787 1.0620 0.3159 0.075 Uiso 1 1 calc R . .
H9C H 0.3293 1.1577 0.2774 0.075 Uiso 1 1 calc R . .
C10 C 0.1430(8) 1.0076(7) 0.5217(6) 0.036(3) Uani 1 1 d . . .
H10 H 0.0782 1.0417 0.4998 0.043 Uiso 1 1 calc R . .
C11 C 0.1828(9) 1.0555(7) 0.5798(7) 0.048(3) Uani 1 1 d . . .
H11A H 0.1332 1.0649 0.6247 0.072 Uiso 1 1 calc R . .
H11B H 0.1958 1.1104 0.5480 0.072 Uiso 1 1 calc R . .
H11C H 0.2450 1.0219 0.6037 0.072 Uiso 1 1 calc R . .
C12 C 0.1237(9) 0.9216(7) 0.5698(7) 0.047(3) Uani 1 1 d . . .
H12A H 0.1871 0.8863 0.5893 0.070 Uiso 1 1 calc R . .
H12B H 0.0933 0.8936 0.5332 0.070 Uiso 1 1 calc R . .
H12C H 0.0784 0.9297 0.6178 0.070 Uiso 1 1 calc R . .
C13 C 0.4533(10) 0.7937(9) 0.0005(10) 0.074(4) Uani 1 1 d . . .
H13 H 0.4839 0.7793 -0.0533 0.088 Uiso 1 1 calc R . .
C14 C 0.4306(11) 0.7136(10) 0.0538(10) 0.087(5) Uani 1 1 d . . .
H14A H 0.4932 0.6745 0.0691 0.131 Uiso 1 1 calc R . .
H14B H 0.3904 0.6872 0.0229 0.131 Uiso 1 1 calc R . .
H14C H 0.3933 0.7263 0.1044 0.131 Uiso 1 1 calc R . .
C15 C 0.5304(13) 0.8286(11) 0.0398(12) 0.112(6) Uani 1 1 d . . .
H15A H 0.5028 0.8440 0.0926 0.168 Uiso 1 1 calc R . .
H15B H 0.5474 0.8791 0.0018 0.168 Uiso 1 1 calc R . .
H15C H 0.5907 0.7853 0.0504 0.168 Uiso 1 1 calc R . .
C16 C 0.3750(13) 0.9687(9) -0.0872(9) 0.079(5) Uani 1 1 d . . .
H16 H 0.4144 0.9924 -0.0513 0.095 Uiso 1 1 calc R . .
C17 C 0.2843(13) 1.0337(9) -0.1148(10) 0.089(5) Uani 1 1 d . . .
H17A H 0.3044 1.0888 -0.1370 0.133 Uiso 1 1 calc R . .
H17B H 0.2373 1.0386 -0.0672 0.133 Uiso 1 1 calc R . .
H17C H 0.2520 1.0162 -0.1584 0.133 Uiso 1 1 calc R . .
C18 C 0.4411(16) 0.9465(12) -0.1605(11) 0.134(8) Uani 1 1 d . . .
H18A H 0.4005 0.9334 -0.2014 0.201 Uiso 1 1 calc R . .
H18B H 0.4924 0.8971 -0.1412 0.201 Uiso 1 1 calc R . .
H18C H 0.4732 0.9948 -0.1864 0.201 Uiso 1 1 calc R . .
C19 C 0.2090(12) 0.7182(9) -0.1553(8) 0.069(4) Uani 1 1 d . . .
H19 H 0.1548 0.6836 -0.1508 0.082 Uiso 1 1 calc R . .
C20 C 0.3023(11) 0.6593(9) -0.1388(10) 0.083(5) Uani 1 1 d . . .
H20A H 0.3075 0.6150 -0.1718 0.124 Uiso 1 1 calc R . .
H20B H 0.3041 0.6334 -0.0793 0.124 Uiso 1 1 calc R . .
H20C H 0.3583 0.6900 -0.1540 0.124 Uiso 1 1 calc R . .
C21 C 0.2085(14) 0.7725(11) -0.2456(8) 0.105(6) Uani 1 1 d . . .
H21A H 0.2375 0.8232 -0.2459 0.157 Uiso 1 1 calc R . .
H21B H 0.1397 0.7897 -0.2642 0.157 Uiso 1 1 calc R . .
H21C H 0.2481 0.7388 -0.2834 0.157 Uiso 1 1 calc R . .
C22 C 0.0655(11) 0.8644(8) -0.1120(8) 0.059(4) Uani 1 1 d . . .
H22 H 0.0825 0.9014 -0.1658 0.070 Uiso 1 1 calc R . .
C23 C 0.0297(10) 0.9202(8) -0.0506(8) 0.064(4) Uani 1 1 d . . .
H23A H -0.0264 0.9638 -0.0733 0.096 Uiso 1 1 calc R . .
H23B H 0.0842 0.9475 -0.0394 0.096 Uiso 1 1 calc R . .
H23C H 0.0077 0.8859 0.0015 0.096 Uiso 1 1 calc R . .
C24 C -0.0218(12) 0.8216(10) -0.1274(9) 0.085(5) Uani 1 1 d . . .
H24A H -0.0366 0.7817 -0.0766 0.128 Uiso 1 1 calc R . .
H24B H -0.0029 0.7909 -0.1732 0.128 Uiso 1 1 calc R . .
H24C H -0.0811 0.8651 -0.1420 0.128 Uiso 1 1 calc R . .
C25 C -0.1306(10) 0.6050(8) 0.1109(7) 0.053(3) Uani 1 1 d . . .
H25 H -0.0663 0.6007 0.0774 0.063 Uiso 1 1 calc R . .
C26 C -0.1657(10) 0.6982(7) 0.1120(8) 0.060(4) Uani 1 1 d . . .
H26A H -0.1770 0.7298 0.0549 0.090 Uiso 1 1 calc R . .
H26B H -0.1146 0.7199 0.1364 0.090 Uiso 1 1 calc R . .
H26C H -0.2281 0.7053 0.1455 0.090 Uiso 1 1 calc R . .
C27 C -0.2013(11) 0.5654(9) 0.0688(8) 0.073(4) Uani 1 1 d . . .
H27A H -0.2590 0.5554 0.1064 0.110 Uiso 1 1 calc R . .
H27B H -0.1661 0.5114 0.0559 0.110 Uiso 1 1 calc R . .
H27C H -0.2242 0.6041 0.0172 0.110 Uiso 1 1 calc R . .
C28 C -0.0610(10) 0.4338(8) 0.2093(8) 0.060(4) Uani 1 1 d D . .
H28 H -0.1165 0.4150 0.1854 0.072 Uiso 1 1 calc R A 1
C29 C -0.0381(11) 0.3778(7) 0.2929(8) 0.068(4) Uani 1 1 d . B .
H29A H -0.0280 0.3182 0.2876 0.101 Uiso 1 1 calc R . .
H29B H -0.0940 0.3892 0.3324 0.101 Uiso 1 1 calc R . .
H29C H 0.0227 0.3896 0.3132 0.101 Uiso 1 1 calc R . .
C30 C 0.0353(19) 0.413(2) 0.1573(18) 0.053(9) Uiso 0.50 1 d PD B 1
H30A H 0.0900 0.4324 0.1791 0.080 Uiso 0.50 1 calc PR B 1
H30B H 0.0253 0.4413 0.0991 0.080 Uiso 0.50 1 calc PR B 1
H30C H 0.0520 0.3513 0.1606 0.080 Uiso 0.50 1 calc PR B 1
C30A C 0.014(2) 0.431(3) 0.1329(19) 0.084(13) Uiso 0.50 1 d PD B 2
H30D H -0.0095 0.4780 0.0872 0.125 Uiso 0.50 1 calc PR B 2
H30E H 0.0184 0.3770 0.1147 0.125 Uiso 0.50 1 calc PR B 2
H30F H 0.0800 0.4364 0.1489 0.125 Uiso 0.50 1 calc PR B 2
C31 C -0.2287(9) 0.5259(7) 0.4518(7) 0.046(3) Uani 1 1 d . . .
H31 H -0.2352 0.4663 0.4503 0.055 Uiso 1 1 calc R . .
C32 C -0.3020(10) 0.5553(8) 0.5200(7) 0.065(4) Uani 1 1 d . . .
H32A H -0.2892 0.5151 0.5729 0.097 Uiso 1 1 calc R . .
H32B H -0.3707 0.5579 0.5042 0.097 Uiso 1 1 calc R . .
H32C H -0.2930 0.6118 0.5264 0.097 Uiso 1 1 calc R . .
C33 C -0.1230(10) 0.5248(7) 0.4727(7) 0.055(4) Uani 1 1 d . . .
H33A H -0.1167 0.5807 0.4826 0.083 Uiso 1 1 calc R . .
H33B H -0.0779 0.5112 0.4262 0.083 Uiso 1 1 calc R . .
H33C H -0.1054 0.4817 0.5230 0.083 Uiso 1 1 calc R . .
C34 C -0.3908(9) 0.6003(8) 0.3332(8) 0.056(4) Uani 1 1 d . . .
H34 H -0.4276 0.6311 0.3761 0.067 Uiso 1 1 calc R . .
C35 C -0.4220(10) 0.5125(8) 0.3470(10) 0.079(5) Uani 1 1 d . . .
H35A H -0.4938 0.5197 0.3387 0.118 Uiso 1 1 calc R . .
H35B H -0.4071 0.4820 0.4039 0.118 Uiso 1 1 calc R . .
H35C H -0.3850 0.4800 0.3071 0.118 Uiso 1 1 calc R . .
C36 C -0.4201(9) 0.6527(9) 0.2474(9) 0.069(4) Uani 1 1 d . . .
H36A H -0.3915 0.6208 0.2042 0.103 Uiso 1 1 calc R . .
H36B H -0.3945 0.7062 0.2384 0.103 Uiso 1 1 calc R . .
H36C H -0.4930 0.6649 0.2444 0.103 Uiso 1 1 calc R . .
C43 C 0.334(5) 0.448(3) 0.102(2) 0.24(3) Uiso 0.17 1 d PD C 1
H43A H 0.2691 0.4781 0.0779 0.291 Uiso 0.17 1 calc PR C 1
H43B H 0.3871 0.4553 0.0575 0.291 Uiso 0.17 1 calc PR C 1
O1 O 0.353(4) 0.481(2) 0.169(3) 0.19(2) Uiso 0.17 1 d PD C 1
C40 C 0.322(4) 0.427(3) 0.239(2) 0.148(17) Uiso 0.17 1 d PD C 1
H40A H 0.2528 0.4504 0.2559 0.177 Uiso 0.17 1 calc PR C 1
H40B H 0.3661 0.4215 0.2855 0.177 Uiso 0.17 1 calc PR C 1
C41 C 0.326(3) 0.3501(19) 0.216(2) 0.143(14) Uiso 0.17 1 d PD C 1
H41A H 0.3848 0.3096 0.2394 0.172 Uiso 0.17 1 calc PR C 1
H41B H 0.2650 0.3263 0.2374 0.172 Uiso 0.17 1 calc PR C 1
C42 C 0.331(4) 0.363(2) 0.131(2) 0.171(18) Uiso 0.17 1 d PD C 1
H42A H 0.2725 0.3478 0.1100 0.205 Uiso 0.17 1 calc PR C 1
H42B H 0.3923 0.3281 0.1121 0.205 Uiso 0.17 1 calc PR C 1
C41A C 0.334(5) 0.448(3) 0.102(2) 0.24(3) Uiso 0.16 1 d P D 2
H41C H 0.2691 0.4781 0.0779 0.291 Uiso 0.16 1 calc PR D 2
H41D H 0.3871 0.4553 0.0575 0.291 Uiso 0.16 1 calc PR D 2
C42A C 0.353(4) 0.481(2) 0.169(3) 0.19(2) Uiso 0.16 1 d PD D 2
H42C H 0.4258 0.4810 0.1710 0.227 Uiso 0.16 1 calc PR D 2
H42D H 0.3166 0.5393 0.1658 0.227 Uiso 0.16 1 calc PR D 2
C43A C 0.322(4) 0.427(3) 0.239(2) 0.148(17) Uiso 0.16 1 d PD D 2
H43C H 0.2528 0.4504 0.2559 0.177 Uiso 0.16 1 calc PR D 2
H43D H 0.3661 0.4215 0.2855 0.177 Uiso 0.16 1 calc PR D 2
O1A O 0.326(3) 0.3501(19) 0.216(2) 0.143(14) Uiso 0.16 1 d PD D 2
C40A C 0.331(4) 0.363(2) 0.131(2) 0.171(18) Uiso 0.16 1 d PD D 2
H40C H 0.2725 0.3478 0.1100 0.205 Uiso 0.16 1 calc PR D 2
H40D H 0.3923 0.3281 0.1121 0.205 Uiso 0.16 1 calc PR D 2
C40B C 0.334(5) 0.448(3) 0.102(2) 0.24(3) Uiso 0.17 1 d PD E 3
H40E H 0.2691 0.4781 0.0779 0.291 Uiso 0.17 1 calc PR E 3
H40F H 0.3871 0.4553 0.0575 0.291 Uiso 0.17 1 calc PR E 3
C41B C 0.353(4) 0.481(2) 0.169(3) 0.19(2) Uiso 0.17 1 d PD E 3
H41E H 0.4258 0.4810 0.1710 0.227 Uiso 0.17 1 calc PR E 3
H41F H 0.3166 0.5393 0.1658 0.227 Uiso 0.17 1 calc PR E 3
C42B C 0.322(4) 0.427(3) 0.239(2) 0.148(17) Uiso 0.17 1 d P E 3
H42E H 0.2528 0.4504 0.2559 0.177 Uiso 0.17 1 calc PR E 3
H42F H 0.3661 0.4215 0.2855 0.177 Uiso 0.17 1 calc PR E 3
C43B C 0.326(3) 0.3501(19) 0.216(2) 0.143(14) Uiso 0.17 1 d PD E 3
H43E H 0.3848 0.3096 0.2394 0.172 Uiso 0.17 1 calc PR E 3
H43F H 0.2650 0.3263 0.2374 0.172 Uiso 0.17 1 calc PR E 3
O1B O 0.331(4) 0.363(2) 0.131(2) 0.171(18) Uiso 0.17 1 d PD E 3
C52 C 0.423(3) 0.4799(17) 0.160(2) 0.107(12) Uiso 0.17 1 d PD F 4
H52A H 0.4900 0.4953 0.1568 0.128 Uiso 0.17 1 calc PR F 4
H52B H 0.3725 0.5303 0.1671 0.128 Uiso 0.17 1 calc PR F 4
C51 C 0.415(4) 0.414(2) 0.2257(17) 0.188(19) Uiso 0.17 1 d PD F 4
H51A H 0.3566 0.4296 0.2621 0.226 Uiso 0.17 1 calc PR F 4
H51B H 0.4760 0.4013 0.2591 0.226 Uiso 0.17 1 calc PR F 4
C50 C 0.405(4) 0.3445(18) 0.193(2) 0.147(17) Uiso 0.17 1 d PD F 4
H50A H 0.4631 0.2982 0.2084 0.177 Uiso 0.17 1 calc PR F 4
H50B H 0.3436 0.3235 0.2165 0.177 Uiso 0.17 1 calc PR F 4
O2 O 0.402(3) 0.3697(18) 0.1087(19) 0.121(12) Uiso 0.17 1 d PD F 4
C53 C 0.406(3) 0.4541(19) 0.0883(15) 0.131(13) Uiso 0.17 1 d PD F 4
H53A H 0.3431 0.4866 0.0640 0.157 Uiso 0.17 1 calc PR F 4
H53B H 0.4615 0.4638 0.0468 0.157 Uiso 0.17 1 calc PR F 4
O2A O 0.415(4) 0.414(2) 0.2257(17) 0.188(19) Uiso 0.17 1 d PD G 5
C50A C 0.423(3) 0.4799(17) 0.160(2) 0.107(12) Uiso 0.17 1 d PD G 5
H50C H 0.4900 0.4953 0.1568 0.128 Uiso 0.17 1 calc PR G 5
H50D H 0.3725 0.5303 0.1671 0.128 Uiso 0.17 1 calc PR G 5
C51A C 0.406(3) 0.4541(19) 0.0883(15) 0.131(13) Uiso 0.17 1 d P G 5
H51C H 0.3431 0.4866 0.0640 0.157 Uiso 0.17 1 calc PR G 5
H51D H 0.4615 0.4638 0.0468 0.157 Uiso 0.17 1 calc PR G 5
C52A C 0.402(3) 0.3697(18) 0.1087(19) 0.121(12) Uiso 0.17 1 d P G 5
H52C H 0.4582 0.3367 0.0814 0.146 Uiso 0.17 1 calc PR G 5
H52D H 0.3386 0.3595 0.0893 0.146 Uiso 0.17 1 calc PR G 5
C53A C 0.405(4) 0.3445(18) 0.193(2) 0.147(17) Uiso 0.17 1 d PD G 5
H53C H 0.4631 0.2982 0.2084 0.177 Uiso 0.17 1 calc PR G 5
H53D H 0.3436 0.3235 0.2165 0.177 Uiso 0.17 1 calc PR G 5
C53B C 0.423(3) 0.4799(17) 0.160(2) 0.107(12) Uiso 0.16 1 d PD H 6
H53E H 0.4900 0.4953 0.1568 0.128 Uiso 0.16 1 calc PR H 6
H53F H 0.3725 0.5303 0.1671 0.128 Uiso 0.16 1 calc PR H 6
C52B C 0.415(4) 0.414(2) 0.2257(17) 0.188(19) Uiso 0.16 1 d PD H 6
H52E H 0.3566 0.4296 0.2621 0.226 Uiso 0.16 1 calc PR H 6
H52F H 0.4760 0.4013 0.2591 0.226 Uiso 0.16 1 calc PR H 6
C51B C 0.405(4) 0.3445(18) 0.193(2) 0.147(17) Uiso 0.16 1 d P H 6
H51E H 0.4631 0.2982 0.2084 0.177 Uiso 0.16 1 calc PR H 6
H51F H 0.3436 0.3235 0.2165 0.177 Uiso 0.16 1 calc PR H 6
C50B C 0.402(3) 0.3697(18) 0.1087(19) 0.121(12) Uiso 0.16 1 d PD H 6
H50E H 0.4582 0.3367 0.0814 0.146 Uiso 0.16 1 calc PR H 6
H50F H 0.3386 0.3595 0.0893 0.146 Uiso 0.16 1 calc PR H 6
O2B O 0.406(3) 0.4541(19) 0.0883(15) 0.131(13) Uiso 0.16 1 d PD H 6

loop_
_atom_site_aniso_label
_atom_site_aniso_U_11
_atom_site_aniso_U_22
_atom_site_aniso_U_33
_atom_site_aniso_U_23
_atom_site_aniso_U_13
_atom_site_aniso_U_12
N1 0.025(5) 0.037(5) 0.057(6) -0.019(5) 0.001(5) 0.001(4)
P1 0.0343(19) 0.0380(17) 0.051(2) -0.0157(15) -0.0041(15) -0.0064(14)
P2 0.0322(18) 0.0329(16) 0.0425(18) -0.0127(14) -0.0033(14) -0.0052(14)
P3 0.067(3) 0.065(2) 0.050(2) -0.0198(18) 0.0050(19) -0.030(2)
P4 0.062(2) 0.0494(19) 0.042(2) -0.0106(16) 0.0034(17) -0.0233(18)
P5 0.044(2) 0.0412(17) 0.0429(19) -0.0140(15) -0.0050(16) -0.0131(15)
P6 0.0329(18) 0.0367(17) 0.052(2) -0.0086(15) -0.0041(16) -0.0060(14)
N2 0.059(7) 0.052(6) 0.063(7) -0.013(5) -0.012(6) -0.023(6)
N3 0.029(6) 0.041(5) 0.055(6) -0.010(5) -0.002(5) -0.012(4)
Te1 0.0485(5) 0.0414(5) 0.0573(5) -0.0066(4) -0.0149(4) -0.0114(4)
Te2 0.0398(5) 0.0401(4) 0.0411(5) -0.0139(4) -0.0047(4) -0.0089(4)
Te3 0.0687(7) 0.0605(5) 0.0518(6) -0.0183(4) 0.0073(5) -0.0293(5)
Te4 0.0638(6) 0.0459(5) 0.0409(5) -0.0104(4) 0.0006(4) -0.0177(4)
Te5 0.0364(5) 0.0382(4) 0.0431(5) -0.0138(4) -0.0020(4) -0.0066(4)
Te6 0.0326(5) 0.0355(4) 0.0668(6) -0.0121(4) 0.0007(4) -0.0041(4)
Ga1 0.0352(8) 0.0407(7) 0.0421(8) -0.0147(6) -0.0044(6) -0.0080(6)
Ga2 0.0447(9) 0.0475(8) 0.0400(8) -0.0125(6) 0.0018(7) -0.0125(7)
Ga3 0.0320(8) 0.0363(7) 0.0391(7) -0.0094(6) -0.0011(6) -0.0076(6)
Te7 0.0385(5) 0.0455(5) 0.0487(5) -0.0181(4) -0.0026(4) -0.0053(4)
Te8 0.0438(5) 0.0374(4) 0.0400(5) -0.0062(4) -0.0027(4) -0.0088(4)
Te9 0.0433(5) 0.0444(4) 0.0376(5) -0.0097(4) -0.0012(4) -0.0128(4)
C1 0.027(7) 0.056(8) 0.057(8) -0.019(6) -0.012(6) -0.006(6)
C2 0.040(8) 0.080(9) 0.064(9) -0.029(7) -0.011(7) -0.009(7)
C3 0.044(9) 0.067(9) 0.068(9) -0.017(7) -0.020(7) -0.007(7)
C4 0.037(7) 0.035(6) 0.052(8) -0.014(6) 0.002(6) 0.002(6)
C5 0.038(8) 0.051(8) 0.072(9) -0.018(7) 0.002(7) 0.001(6)
C6 0.044(8) 0.060(8) 0.061(9) -0.028(7) 0.007(7) -0.015(7)
C7 0.048(8) 0.040(7) 0.046(7) -0.022(6) 0.007(6) -0.001(6)
C8 0.051(9) 0.053(8) 0.071(9) -0.022(7) -0.008(7) 0.009(7)
C9 0.047(8) 0.045(7) 0.057(8) -0.010(6) 0.004(7) -0.012(6)
C10 0.017(6) 0.054(7) 0.040(7) -0.027(6) -0.003(5) 0.005(5)
C11 0.045(8) 0.060(8) 0.046(8) -0.032(6) 0.010(6) -0.009(6)
C12 0.045(8) 0.049(7) 0.049(8) -0.005(6) -0.007(6) -0.017(6)
C13 0.042(9) 0.081(10) 0.101(12) -0.027(9) -0.006(8) -0.009(8)
C14 0.059(11) 0.096(12) 0.102(13) -0.020(10) -0.015(9) 0.005(9)
C15 0.084(14) 0.109(13) 0.153(18) -0.023(13) -0.009(13) -0.040(11)
C16 0.089(13) 0.084(11) 0.068(10) -0.012(9) 0.020(10) -0.036(10)
C17 0.103(14) 0.063(10) 0.095(13) 0.007(9) -0.004(11) -0.025(10)
C18 0.18(2) 0.137(16) 0.098(14) -0.020(12) 0.066(15) -0.098(16)
C19 0.093(13) 0.074(10) 0.050(9) -0.022(7) 0.004(8) -0.034(9)
C20 0.076(12) 0.068(10) 0.101(12) -0.046(9) 0.016(10) 0.020(9)
C21 0.151(18) 0.151(16) 0.041(9) -0.043(10) 0.024(10) -0.083(14)
C22 0.085(11) 0.054(8) 0.038(8) 0.003(6) -0.019(7) -0.023(8)
C23 0.074(11) 0.056(8) 0.060(9) -0.010(7) -0.016(8) -0.003(7)
C24 0.086(13) 0.093(11) 0.079(11) -0.022(9) -0.014(9) -0.010(10)
C25 0.056(9) 0.066(9) 0.040(8) -0.006(6) -0.005(7) -0.024(7)
C26 0.064(10) 0.051(8) 0.065(9) -0.001(7) -0.016(7) -0.012(7)
C27 0.086(12) 0.094(11) 0.055(9) -0.010(8) -0.022(8) -0.049(9)
C28 0.066(10) 0.058(8) 0.068(9) -0.032(7) 0.012(8) -0.026(7)
C29 0.090(11) 0.038(7) 0.077(10) -0.021(7) -0.019(9) 0.001(7)
C31 0.040(8) 0.029(6) 0.068(9) -0.013(6) 0.012(7) -0.006(6)
C32 0.072(10) 0.068(9) 0.045(8) -0.006(7) 0.002(7) 0.005(8)
C33 0.066(10) 0.044(7) 0.050(8) 0.000(6) -0.007(7) -0.004(7)
C34 0.031(8) 0.070(9) 0.065(9) -0.013(7) 0.008(7) -0.009(7)
C35 0.049(9) 0.072(9) 0.129(14) -0.024(9) -0.016(9) -0.037(8)
C36 0.022(7) 0.098(11) 0.082(11) -0.028(9) -0.007(7) 0.011(7)

loop_
_geom_bond_atom_site_label_1
_geom_bond_atom_site_label_2
_geom_bond_distance
_geom_bond_site_symmetry_2
_geom_bond_publ_flag
N1 P1 1.578(9) . ?
N1 P2 1.624(9) . ?
P1 C1 1.828(12) . ?
P1 C4 1.831(11) . ?
P1 Te1 2.444(3) . ?
P2 C7 1.837(11) . ?
P2 C10 1.854(10) . ?
P2 Te2 2.475(3) . ?
P3 N2 1.575(10) . ?
P3 C16 1.834(13) . ?
P3 C13 1.872(14) . ?
P3 Te3 2.442(4) . ?
P4 N2 1.609(10) . ?
P4 C22 1.817(14) . ?
P4 C19 1.858(13) . ?
P4 Te4 2.444(3) . ?
P5 N3 1.581(9) . ?
P5 C28 1.843(12) . ?
P5 C25 1.867(12) . ?
P5 Te5 2.466(3) . ?
P6 N3 1.583(9) . ?
P6 C34 1.825(12) . ?
P6 C31 1.847(12) . ?
P6 Te6 2.453(3) . ?
Te1 Ga1 2.6540(18) . ?
Te2 Ga1 2.6596(16) . ?
Te3 Ga2 2.6573(16) . ?
Te4 Ga2 2.6566(17) . ?
Te5 Ga3 2.6559(16) . ?
Te6 Ga3 2.6605(15) . ?
Ga1 Te9 2.5631(16) . ?
Ga1 Te7 2.5911(17) . ?
Ga2 Te7 2.5755(18) . ?
Ga2 Te8 2.5802(17) . ?
Ga3 Te9 2.5753(16) . ?
Ga3 Te8 2.6047(16) . ?
C1 C2 1.497(15) . ?
C1 C3 1.540(16) . ?
C1 H1 1.0000 . ?
C2 H2A 0.9800 . ?
C2 H2B 0.9800 . ?
C2 H2C 0.9800 . ?
C3 H3A 0.9800 . ?
C3 H3B 0.9800 . ?
C3 H3C 0.9800 . ?
C4 C5 1.519(15) . ?
C4 C6 1.522(16) . ?
C4 H4 1.0000 . ?
C5 H5A 0.9800 . ?
C5 H5B 0.9800 . ?
C5 H5C 0.9800 . ?
C6 H6A 0.9800 . ?
C6 H6B 0.9800 . ?
C6 H6C 0.9800 . ?
C7 C8 1.503(15) . ?
C7 C9 1.550(14) . ?
C7 H7 1.0000 . ?
C8 H8A 0.9800 . ?
C8 H8B 0.9800 . ?
C8 H8C 0.9800 . ?
C9 H9A 0.9800 . ?
C9 H9B 0.9800 . ?
C9 H9C 0.9800 . ?
C10 C12 1.523(14) . ?
C10 C11 1.534(14) . ?
C10 H10 1.0000 . ?
C11 H11A 0.9800 . ?
C11 H11B 0.9800 . ?
C11 H11C 0.9800 . ?
C12 H12A 0.9800 . ?
C12 H12B 0.9800 . ?
C12 H12C 0.9800 . ?
C13 C14 1.489(18) . ?
C13 C15 1.52(2) . ?
C13 H13 1.0000 . ?
C14 H14A 0.9800 . ?
C14 H14B 0.9800 . ?
C14 H14C 0.9800 . ?
C15 H15A 0.9800 . ?
C15 H15B 0.9800 . ?
C15 H15C 0.9800 . ?
C16 C17 1.50(2) . ?
C16 C18 1.51(2) . ?
C16 H16 1.0000 . ?
C17 H17A 0.9800 . ?
C17 H17B 0.9800 . ?
C17 H17C 0.9800 . ?
C18 H18A 0.9800 . ?
C18 H18B 0.9800 . ?
C18 H18C 0.9800 . ?
C19 C20 1.451(19) . ?
C19 C21 1.562(18) . ?
C19 H19 1.0000 . ?
C20 H20A 0.9800 . ?
C20 H20B 0.9800 . ?
C20 H20C 0.9800 . ?
C21 H21A 0.9800 . ?
C21 H21B 0.9800 . ?
C21 H21C 0.9800 . ?
C22 C23 1.492(17) . ?
C22 C24 1.547(18) . ?
C22 H22 1.0000 . ?
C23 H23A 0.9800 . ?
C23 H23B 0.9800 . ?
C23 H23C 0.9800 . ?
C24 H24A 0.9800 . ?
C24 H24B 0.9800 . ?
C24 H24C 0.9800 . ?
C25 C26 1.514(16) . ?
C25 C27 1.527(16) . ?
C25 H25 1.0000 . ?
C26 H26A 0.9800 . ?
C26 H26B 0.9800 . ?
C26 H26C 0.9800 . ?
C27 H27A 0.9800 . ?
C27 H27B 0.9800 . ?
C27 H27C 0.9800 . ?
C28 C29 1.501(17) . ?
C28 C30 1.536(17) . ?
C28 C30A 1.561(18) . ?
C28 H28 1.0000 . ?
C29 H29A 0.9800 . ?
C29 H29B 0.9800 . ?
C29 H29C 0.9800 . ?
C30 H30A 0.9800 . ?
C30 H30B 0.9800 . ?
C30 H30C 0.9800 . ?
C30A H30D 0.9800 . ?
C30A H30E 0.9800 . ?
C30A H30F 0.9800 . ?
C31 C33 1.500(16) . ?
C31 C32 1.537(15) . ?
C31 H31 1.0000 . ?
C32 H32A 0.9800 . ?
C32 H32B 0.9800 . ?
C32 H32C 0.9800 . ?
C33 H33A 0.9800 . ?
C33 H33B 0.9800 . ?
C33 H33C 0.9800 . ?
C34 C36 1.528(17) . ?
C34 C35 1.539(16) . ?
C34 H34 1.0000 . ?
C35 H35A 0.9800 . ?
C35 H35B 0.9800 . ?
C35 H35C 0.9800 . ?
C36 H36A 0.9800 . ?
C36 H36B 0.9800 . ?
C36 H36C 0.9800 . ?
C43 C42 1.379(17) . ?
C43 O1 1.384(18) . ?
C43 H43A 0.9900 . ?
C43 H43B 0.9900 . ?
O1 C40 1.378(18) . ?
C40 C41 1.381(17) . ?
C40 H40A 0.9900 . ?
C40 H40B 0.9900 . ?
C41 C42 1.362(16) . ?
C41 H41A 0.9900 . ?
C41 H41B 0.9900 . ?
C42 H42A 0.9900 . ?
C42 H42B 0.9900 . ?
C52 C51 1.369(16) . ?
C52 C53 1.372(16) . ?
C52 H52A 0.9900 . ?
C52 H52B 0.9900 . ?
C51 C50 1.382(16) . ?
C51 H51A 0.9900 . ?
C51 H51B 0.9900 . ?
C50 O2 1.369(16) . ?
C50 H50A 0.9900 . ?
C50 H50B 0.9900 . ?
O2 C53 1.364(16) . ?
C53 H53A 0.9900 . ?
C53 H53B 0.9900 . ?
